data_4325384
loop_
_publ_author_name
'Leslie D. Field'
'Hsiu L. Li'
'Scott J. Dalgarno'
'Paul Jensen'
'Ruaraidh D. McIntosh'

_publ_section_title
;
 Synthesis and Characterization of Iron(II) and Ruthenium(II) Hydrido
 Hydrazine Complexes
;
_journal_name_full 'Inorganic Chemistry'
_journal_page_first 5468
_journal_page_last 5476
_journal_paper_doi 10.1021/ic102519f
_journal_volume 50
_journal_year 2011
_chemical_formula_sum 'C36 H57 B P4 Ru n2'
_chemical_formula_weight 753.60
_chemical_name_common X83339
_chemical_name_systematic
;
 ?
;
_space_group_IT_number 14
_symmetry_cell_setting monoclinic
_symmetry_space_group_name_Hall '-P 2yn'
_symmetry_space_group_name_H-M 'P 1 21/n 1'
_atom_sites_solution_hydrogens constr
_atom_sites_solution_primary direct
_atom_sites_solution_secondary difmap
_audit_creation_method SHELXL-97
_cell_angle_alpha 90.00
_cell_angle_beta 98.759(10)
_cell_angle_gamma 90.00
_cell_formula_units_Z 4
_cell_length_a 13.252(3)
_cell_length_b 18.373(4)
_cell_length_c 15.893(4)
_cell_measurement_reflns_used 9688
_cell_measurement_temperature 100(2)
_cell_measurement_theta_max 32.13
_cell_measurement_theta_min 2.57
_cell_volume 3824.5(15)
_computing_cell_refinement 'SAINT (Bruker, 1998)'
_computing_data_collection 'Apex II'
_computing_data_reduction 'SAINT (Bruker, 1998)'
_computing_molecular_graphics 'XSeed (Barbour, 2001)'
_computing_publication_material 'local program'
_computing_structure_refinement 'SHELXL-97 (Sheldrick, 1997)'
_computing_structure_solution 'SHELXS-97 (Sheldrick, 1990)'
_diffrn_ambient_temperature 100(2)
_diffrn_measured_fraction_theta_full 0.962
_diffrn_measured_fraction_theta_max 0.962
_diffrn_measurement_device_type 'Bruker nonius X8 Apex II CCD Diffractometer'
_diffrn_measurement_method '\f and \w scans'
_diffrn_radiation_monochromator graphite
_diffrn_radiation_source 'fine-focus sealed tube'
_diffrn_radiation_type MoK\a
_diffrn_radiation_wavelength 0.71073
_diffrn_reflns_av_R_equivalents 0.0512
_diffrn_reflns_av_sigmaI/netI 0.0699
_diffrn_reflns_limit_h_max 22
_diffrn_reflns_limit_h_min -20
_diffrn_reflns_limit_k_max 30
_diffrn_reflns_limit_k_min -30
_diffrn_reflns_limit_l_max 26
_diffrn_reflns_limit_l_min -26
_diffrn_reflns_number 70455
_diffrn_reflns_theta_full 36.57
_diffrn_reflns_theta_max 36.57
_diffrn_reflns_theta_min 2.17
_exptl_absorpt_coefficient_mu 0.604
_exptl_absorpt_correction_T_max 0.9421
_exptl_absorpt_correction_T_min 0.8887
_exptl_absorpt_correction_type multi-scan
_exptl_absorpt_process_details Bruker-SADABS
_exptl_crystal_colour Colourless
_exptl_crystal_density_diffrn 1.309
_exptl_crystal_description Block
_exptl_crystal_F_000 1584
_exptl_crystal_size_max 0.20
_exptl_crystal_size_mid 0.10
_exptl_crystal_size_min 0.10
_refine_diff_density_max 0.663
_refine_diff_density_min -1.033
_refine_diff_density_rms 0.110
_refine_ls_extinction_method none
_refine_ls_goodness_of_fit_ref 1.019
_refine_ls_hydrogen_treatment mixed
_refine_ls_matrix_type full
_refine_ls_number_parameters 417
_refine_ls_number_reflns 18153
_refine_ls_number_restraints 5
_refine_ls_restrained_S_all 1.020
_refine_ls_R_factor_all 0.0756
_refine_ls_R_factor_gt 0.0391
_refine_ls_shift/su_max 0.003
_refine_ls_shift/su_mean 0.000
_refine_ls_structure_factor_coef Fsqd
_refine_ls_weighting_details 'calc w=1/[\s^2^(Fo^2^)+(0.0307P)^2^+0.1457P] where P=(Fo^2^+2Fc^2^)/3'
_refine_ls_weighting_scheme calc
_refine_ls_wR_factor_gt 0.0702
_refine_ls_wR_factor_ref 0.0802
_reflns_number_gt 12547
_reflns_number_total 18153
_reflns_threshold_expression >2sigma(I)
_cod_data_source_file ic102519f_si_003.cif
_cod_data_source_block X83339
_cod_original_cell_volume 3824.5(14)
_cod_original_formula_sum 'C36 H57 B n2 P4 Ru'
_cod_database_code 4325384

loop_
_symmetry_equiv_pos_as_xyz
'x, y, z'
'-x+1/2, y+1/2, -z+1/2'
'-x, -y, -z'
'x-1/2, -y-1/2, z-1/2'

loop_
_atom_site_label
_atom_site_type_symbol
_atom_site_fract_x
_atom_site_fract_y
_atom_site_fract_z
_atom_site_U_iso_or_equiv
_atom_site_adp_type
_atom_site_occupancy
_atom_site_symmetry_multiplicity
_atom_site_calc_flag
_atom_site_refinement_flags
Ru1 Ru 0.312620(9) 0.990880(6) 0.229956(7) 0.01071(3) Uani 1 1 d D
P1 P 0.40368(3) 0.922924(19) 0.14342(2) 0.01281(7) Uani 1 1 d .
N1 n 0.44740(11) 1.06677(7) 0.26746(8) 0.0167(2) Uani 1 1 d D
C1 C 0.54203(12) 0.93478(9) 0.15661(10) 0.0189(3) Uani 1 1 d .
H1A H 0.5720 0.9214 0.2148 0.028 Uiso 1 1 calc R
H1B H 0.5580 0.9858 0.1461 0.028 Uiso 1 1 calc R
H1C H 0.5704 0.9035 0.1160 0.028 Uiso 1 1 calc R
B1 B -0.14240(13) 0.82919(8) 0.32083(10) 0.0125(3) Uani 1 1 d .
P2 P 0.24554(3) 1.04566(2) 0.10140(2) 0.01453(7) Uani 1 1 d .
N2 n 0.46479(12) 1.12352(8) 0.20668(9) 0.0272(3) Uani 1 1 d D
C2 C 0.39266(13) 0.82332(8) 0.14022(10) 0.0203(3) Uani 1 1 d .
H2A H 0.4269 0.8042 0.0944 0.030 Uiso 1 1 calc R
H2B H 0.3204 0.8096 0.1298 0.030 Uiso 1 1 calc R
H2C H 0.4248 0.8030 0.1948 0.030 Uiso 1 1 calc R
P3 P 0.20414(3) 1.04890(2) 0.30944(3) 0.01636(8) Uani 1 1 d .
C3 C 0.36407(12) 0.94759(8) 0.02913(9) 0.0173(3) Uani 1 1 d .
H3A H 0.4216 0.9395 -0.0028 0.021 Uiso 1 1 calc R
H3B H 0.3064 0.9164 0.0039 0.021 Uiso 1 1 calc R
P4 P 0.35535(3) 0.92063(2) 0.35149(2) 0.01433(7) Uani 1 1 d .
C4 C 0.33149(12) 1.02829(8) 0.02250(9) 0.0173(3) Uani 1 1 d .
H4A H 0.2958 1.0389 -0.0356 0.021 Uiso 1 1 calc R
H4B H 0.3924 1.0601 0.0340 0.021 Uiso 1 1 calc R
C5 C 0.21785(14) 1.14366(8) 0.08566(11) 0.0239(3) Uani 1 1 d .
H5A H 0.1866 1.1523 0.0266 0.036 Uiso 1 1 calc R
H5B H 0.2815 1.1714 0.0980 0.036 Uiso 1 1 calc R
H5C H 0.1707 1.1593 0.1241 0.036 Uiso 1 1 calc R
C6 C 0.12506(13) 1.00699(9) 0.04822(10) 0.0236(3) Uani 1 1 d .
H6A H 0.1055 1.0308 -0.0071 0.035 Uiso 1 1 calc R
H6B H 0.0716 1.0149 0.0836 0.035 Uiso 1 1 calc R
H6C H 0.1336 0.9547 0.0397 0.035 Uiso 1 1 calc R
C7 C 0.23696(16) 1.14028(9) 0.35395(13) 0.0341(4) Uani 1 1 d .
H7A H 0.2404 1.1747 0.3074 0.051 Uiso 1 1 calc R
H7B H 0.3033 1.1384 0.3908 0.051 Uiso 1 1 calc R
H7C H 0.1846 1.1562 0.3873 0.051 Uiso 1 1 calc R
C8 C 0.07003(13) 1.06033(11) 0.26634(12) 0.0305(4) Uani 1 1 d .
H8A H 0.0336 1.0802 0.3105 0.046 Uiso 1 1 calc R
H8B H 0.0407 1.0131 0.2474 0.046 Uiso 1 1 calc R
H8C H 0.0635 1.0939 0.2179 0.046 Uiso 1 1 calc R
C9 C 0.19644(14) 0.99475(9) 0.40666(10) 0.0240(3) Uani 1 1 d .
H9A H 0.1730 1.0261 0.4505 0.029 Uiso 1 1 calc R
H9B H 0.1464 0.9548 0.3932 0.029 Uiso 1 1 calc R
C10 C 0.30111(14) 0.96318(9) 0.44063(10) 0.0237(3) Uani 1 1 d .
H10A H 0.2947 0.9263 0.4849 0.028 Uiso 1 1 calc R
H10B H 0.3470 1.0023 0.4666 0.028 Uiso 1 1 calc R
C11 C 0.30422(15) 0.82765(8) 0.35217(10) 0.0255(4) Uani 1 1 d .
H11A H 0.3301 0.7986 0.3084 0.038 Uiso 1 1 calc R
H11B H 0.2295 0.8293 0.3404 0.038 Uiso 1 1 calc R
H11C H 0.3259 0.8055 0.4081 0.038 Uiso 1 1 calc R
C12 C 0.48807(13) 0.90592(9) 0.40030(10) 0.0239(3) Uani 1 1 d .
H12A H 0.4896 0.8838 0.4566 0.036 Uiso 1 1 calc R
H12B H 0.5241 0.9527 0.4062 0.036 Uiso 1 1 calc R
H12C H 0.5216 0.8734 0.3642 0.036 Uiso 1 1 calc R
C13 C -0.23985(11) 0.78121(7) 0.34441(9) 0.0135(3) Uani 1 1 d .
C14 C -0.24295(12) 0.75114(8) 0.42585(9) 0.0171(3) Uani 1 1 d .
H14 H -0.1859 0.7584 0.4691 0.020 Uiso 1 1 calc R
C15 C -0.32604(13) 0.71123(8) 0.44584(10) 0.0198(3) Uani 1 1 d .
H15 H -0.3252 0.6931 0.5019 0.024 Uiso 1 1 calc R
C16 C -0.40977(12) 0.69809(8) 0.38386(10) 0.0202(3) Uani 1 1 d .
H16 H -0.4658 0.6700 0.3965 0.024 Uiso 1 1 calc R
C17 C -0.41008(12) 0.72721(8) 0.30193(10) 0.0192(3) Uani 1 1 d .
H17 H -0.4664 0.7183 0.2585 0.023 Uiso 1 1 calc R
C18 C -0.32814(12) 0.76900(8) 0.28418(9) 0.0158(3) Uani 1 1 d .
H18 H -0.3318 0.7902 0.2293 0.019 Uiso 1 1 calc R
C19 C -0.18398(11) 0.91245(7) 0.29264(9) 0.0133(3) Uani 1 1 d .
C20 C -0.24231(12) 0.95264(8) 0.34427(9) 0.0159(3) Uani 1 1 d .
H20 H -0.2592 0.9305 0.3943 0.019 Uiso 1 1 calc R
C21 C -0.27622(13) 1.02398(8) 0.32443(10) 0.0201(3) Uani 1 1 d .
H21 H -0.3146 1.0490 0.3613 0.024 Uiso 1 1 calc R
C22 C -0.25402(13) 1.05852(8) 0.25106(10) 0.0211(3) Uani 1 1 d .
H22 H -0.2763 1.1069 0.2378 0.025 Uiso 1 1 calc R
C23 C -0.19848(13) 1.02027(8) 0.19780(10) 0.0198(3) Uani 1 1 d .
H23 H -0.1834 1.0425 0.1472 0.024 Uiso 1 1 calc R
C24 C -0.16462(12) 0.94895(8) 0.21831(9) 0.0169(3) Uani 1 1 d .
H24 H -0.1271 0.9242 0.1806 0.020 Uiso 1 1 calc R
C25 C -0.09091(11) 0.79324(7) 0.24112(9) 0.0131(3) Uani 1 1 d .
C26 C 0.00646(12) 0.81695(8) 0.22715(10) 0.0182(3) Uani 1 1 d .
H26 H 0.0421 0.8509 0.2659 0.022 Uiso 1 1 calc R
C27 C 0.05283(13) 0.79274(9) 0.15882(10) 0.0212(3) Uani 1 1 d .
H27 H 0.1185 0.8104 0.1520 0.025 Uiso 1 1 calc R
C28 C 0.00285(13) 0.74244(8) 0.10031(10) 0.0214(3) Uani 1 1 d .
H28 H 0.0337 0.7261 0.0535 0.026 Uiso 1 1 calc R
C29 C -0.09262(13) 0.71708(8) 0.11218(9) 0.0194(3) Uani 1 1 d .
H29 H -0.1274 0.6827 0.0735 0.023 Uiso 1 1 calc R
C30 C -0.13801(12) 0.74212(7) 0.18128(9) 0.0147(3) Uani 1 1 d .
H30 H -0.2033 0.7238 0.1880 0.018 Uiso 1 1 calc R
C31 C -0.05238(11) 0.83109(7) 0.40546(9) 0.0126(3) Uani 1 1 d .
C32 C -0.02523(11) 0.89304(7) 0.45677(9) 0.0145(3) Uani 1 1 d .
H32 H -0.0589 0.9378 0.4414 0.017 Uiso 1 1 calc R
C33 C 0.04957(12) 0.89101(8) 0.52966(9) 0.0179(3) Uani 1 1 d .
H33 H 0.0650 0.9338 0.5626 0.021 Uiso 1 1 calc R
C34 C 0.10110(12) 0.82653(8) 0.55373(10) 0.0194(3) Uani 1 1 d .
H34 H 0.1518 0.8250 0.6029 0.023 Uiso 1 1 calc R
C35 C 0.07706(13) 0.76398(8) 0.50433(10) 0.0195(3) Uani 1 1 d .
H35 H 0.1118 0.7196 0.5199 0.023 Uiso 1 1 calc R
C36 C 0.00228(12) 0.76665(8) 0.43241(9) 0.0169(3) Uani 1 1 d .
H36 H -0.0127 0.7235 0.4000 0.020 Uiso 1 1 calc R
H3N H 0.5150 1.1552 0.2326 0.020 Uiso 1 1 d RD
H4N H 0.4097(12) 1.1484(9) 0.2004(11) 0.020 Uiso 1 1 d D
H2N H 0.5043(12) 1.0387(9) 0.2742(11) 0.020 Uiso 1 1 d D
H1N H 0.4531(14) 1.0856(9) 0.3192(9) 0.020 Uiso 1 1 d D
H1R H 0.2209(11) 0.9345(8) 0.2040(10) 0.020 Uiso 1 1 d D

loop_
_atom_site_aniso_label
_atom_site_aniso_U_11
_atom_site_aniso_U_22
_atom_site_aniso_U_33
_atom_site_aniso_U_23
_atom_site_aniso_U_13
_atom_site_aniso_U_12
Ru1 0.01146(5) 0.00993(4) 0.01083(5) 0.00026(4) 0.00199(4) -0.00100(4)
P1 0.01318(18) 0.01374(16) 0.01129(16) -0.00047(12) 0.00111(14) 0.00018(13)
N1 0.0191(7) 0.0154(6) 0.0155(6) 0.0000(5) 0.0017(5) -0.0034(5)
C1 0.0140(7) 0.0246(7) 0.0182(7) -0.0009(6) 0.0027(6) 0.0008(6)
B1 0.0131(8) 0.0116(6) 0.0130(7) -0.0014(5) 0.0027(6) 0.0002(5)
P2 0.01344(18) 0.01462(16) 0.01514(17) 0.00277(13) 0.00093(14) 0.00022(13)
N2 0.0307(9) 0.0211(7) 0.0272(7) 0.0076(6) -0.0039(7) -0.0138(6)
C2 0.0254(9) 0.0160(7) 0.0193(7) -0.0026(5) 0.0027(6) 0.0017(6)
P3 0.0168(2) 0.01522(17) 0.01829(19) -0.00034(14) 0.00666(16) 0.00107(14)
C3 0.0187(8) 0.0226(7) 0.0106(6) -0.0004(5) 0.0019(6) 0.0014(6)
P4 0.01754(19) 0.01329(16) 0.01202(16) 0.00119(12) 0.00182(14) -0.00102(14)
C4 0.0167(7) 0.0215(7) 0.0135(6) 0.0042(5) 0.0014(6) -0.0003(6)
C5 0.0240(9) 0.0189(7) 0.0285(9) 0.0080(6) 0.0032(7) 0.0043(6)
C6 0.0159(8) 0.0308(8) 0.0222(8) 0.0026(6) -0.0032(6) -0.0023(6)
C7 0.0418(12) 0.0209(8) 0.0433(11) -0.0103(8) 0.0187(10) -0.0018(8)
C8 0.0198(9) 0.0424(10) 0.0307(9) 0.0033(8) 0.0081(8) 0.0105(8)
C9 0.0261(9) 0.0281(8) 0.0199(7) 0.0013(6) 0.0107(7) 0.0013(7)
C10 0.0300(10) 0.0273(8) 0.0144(7) 0.0011(6) 0.0053(7) 0.0042(7)
C11 0.0375(11) 0.0175(7) 0.0205(8) 0.0053(6) 0.0019(7) -0.0079(7)
C12 0.0219(9) 0.0281(8) 0.0204(8) 0.0052(6) -0.0008(7) 0.0014(7)
C13 0.0135(7) 0.0111(6) 0.0159(6) -0.0018(5) 0.0025(5) 0.0017(5)
C14 0.0162(7) 0.0194(7) 0.0155(7) -0.0003(5) 0.0025(6) -0.0001(6)
C15 0.0223(8) 0.0197(7) 0.0192(7) 0.0016(6) 0.0086(6) 0.0005(6)
C16 0.0154(8) 0.0164(7) 0.0303(8) 0.0017(6) 0.0077(7) -0.0014(6)
C17 0.0134(7) 0.0185(7) 0.0245(8) -0.0006(6) -0.0008(6) -0.0002(5)
C18 0.0156(7) 0.0145(6) 0.0169(7) 0.0010(5) 0.0013(6) 0.0011(5)
C19 0.0114(7) 0.0133(6) 0.0141(6) -0.0021(5) -0.0023(5) -0.0009(5)
C20 0.0149(7) 0.0171(6) 0.0150(7) -0.0031(5) -0.0006(6) 0.0018(5)
C21 0.0193(8) 0.0178(7) 0.0213(7) -0.0068(6) -0.0026(6) 0.0047(6)
C22 0.0226(8) 0.0125(6) 0.0253(8) -0.0013(6) -0.0060(6) 0.0019(6)
C23 0.0214(8) 0.0165(7) 0.0202(7) 0.0039(5) -0.0011(6) -0.0022(6)
C24 0.0173(7) 0.0157(6) 0.0175(7) 0.0005(5) 0.0017(6) 0.0005(5)
C25 0.0147(7) 0.0118(6) 0.0123(6) 0.0012(5) 0.0007(5) 0.0011(5)
C26 0.0173(8) 0.0180(7) 0.0193(7) -0.0042(5) 0.0031(6) -0.0027(6)
C27 0.0174(8) 0.0242(7) 0.0235(8) -0.0032(6) 0.0081(7) -0.0029(6)
C28 0.0278(9) 0.0218(7) 0.0160(7) -0.0028(6) 0.0082(7) 0.0010(6)
C29 0.0258(9) 0.0168(7) 0.0155(7) -0.0035(5) 0.0035(6) -0.0018(6)
C30 0.0167(7) 0.0148(6) 0.0126(6) -0.0002(5) 0.0021(5) -0.0009(5)
C31 0.0124(7) 0.0137(6) 0.0122(6) 0.0007(5) 0.0036(5) -0.0005(5)
C32 0.0145(7) 0.0136(6) 0.0152(6) -0.0002(5) 0.0014(5) -0.0012(5)
C33 0.0191(8) 0.0184(7) 0.0153(7) -0.0007(5) -0.0005(6) -0.0040(6)
C34 0.0156(8) 0.0261(8) 0.0155(7) 0.0031(6) -0.0007(6) -0.0010(6)
C35 0.0201(8) 0.0191(7) 0.0192(7) 0.0042(5) 0.0031(6) 0.0052(6)
C36 0.0193(8) 0.0154(6) 0.0159(7) -0.0016(5) 0.0020(6) 0.0037(5)

loop_
_atom_type_symbol
_atom_type_description
_atom_type_scat_dispersion_real
_atom_type_scat_dispersion_imag
_atom_type_scat_source
C C 0.0033 0.0016 'International Tables Vol C Tables 4.2.6.8 and 6.1.1.4'
H H 0.0000 0.0000 'International Tables Vol C Tables 4.2.6.8 and 6.1.1.4'
B B 0.0013 0.0007 'International Tables Vol C Tables 4.2.6.8 and 6.1.1.4'
N N 0.0061 0.0033 'International Tables Vol C Tables 4.2.6.8 and 6.1.1.4'
P P 0.1023 0.0942 'International Tables Vol C Tables 4.2.6.8 and 6.1.1.4'
Ru Ru -1.2594 0.8363 'International Tables Vol C Tables 4.2.6.8 and 6.1.1.4'

loop_
_geom_angle_atom_site_label_1
_geom_angle_atom_site_label_2
_geom_angle_atom_site_label_3
_geom_angle
N1 Ru1 P3 95.91(4)
N1 Ru1 P4 92.32(4)
P3 Ru1 P4 83.97(2)
N1 Ru1 P1 91.52(4)
P3 Ru1 P1 172.540(15)
P4 Ru1 P1 96.36(2)
N1 Ru1 P2 98.32(4)
P3 Ru1 P2 95.39(2)
P4 Ru1 P2 169.347(15)
P1 Ru1 P2 82.90(2)
N1 Ru1 H1R 177.5(6)
P3 Ru1 H1R 85.9(6)
P4 Ru1 H1R 86.2(6)
P1 Ru1 H1R 86.7(6)
P2 Ru1 H1R 83.2(6)
C1 P1 C2 101.32(8)
C1 P1 C3 102.19(7)
C2 P1 C3 101.85(7)
C1 P1 Ru1 118.04(5)
C2 P1 Ru1 120.34(5)
C3 P1 Ru1 110.51(5)
N2 n1 Ru1 117.42(9)
N2 n1 H2N 105.7(11)
Ru1 n1 H2N 106.8(12)
N2 n1 H1N 109.6(11)
Ru1 n1 H1N 115.9(12)
H2N n1 H1N 99.3(16)
P1 C1 H1A 109.5
P1 C1 H1B 109.5
H1A C1 H1B 109.5
P1 C1 H1C 109.5
H1A C1 H1C 109.5
H1B C1 H1C 109.5
C13 B1 C31 108.55(11)
C13 B1 C25 112.70(11)
C31 B1 C25 107.35(12)
C13 B1 C19 108.25(12)
C31 B1 C19 111.54(11)
C25 B1 C19 108.49(11)
C6 P2 C4 101.78(8)
C6 P2 C5 100.04(8)
C4 P2 C5 101.95(7)
C6 P2 Ru1 115.24(6)
C4 P2 Ru1 109.19(5)
C5 P2 Ru1 125.56(6)
N1 n2 H3N 109.1
N1 n2 H4N 103.9(12)
H3N n2 H4N 104.9
P1 C2 H2A 109.5
P1 C2 H2B 109.5
H2A C2 H2B 109.5
P1 C2 H2C 109.5
H2A C2 H2C 109.5
H2B C2 H2C 109.5
C8 P3 C7 101.48(9)
C8 P3 C9 101.62(8)
C7 P3 C9 102.02(9)
C8 P3 Ru1 120.06(6)
C7 P3 Ru1 119.87(6)
C9 P3 Ru1 109.00(6)
C4 C3 P1 109.49(10)
C4 C3 H3A 109.8
P1 C3 H3A 109.8
C4 C3 H3B 109.8
P1 C3 H3B 109.8
H3A C3 H3B 108.2
C12 P4 C11 101.03(8)
C12 P4 C10 101.39(8)
C11 P4 C10 101.59(8)
C12 P4 Ru1 122.12(6)
C11 P4 Ru1 118.58(6)
C10 P4 Ru1 109.11(6)
C3 C4 P2 108.35(10)
C3 C4 H4A 110.0
P2 C4 H4A 110.0
C3 C4 H4B 110.0
P2 C4 H4B 110.0
H4A C4 H4B 108.4
P2 C5 H5A 109.5
P2 C5 H5B 109.5
H5A C5 H5B 109.5
P2 C5 H5C 109.5
H5A C5 H5C 109.5
H5B C5 H5C 109.5
P2 C6 H6A 109.5
P2 C6 H6B 109.5
H6A C6 H6B 109.5
P2 C6 H6C 109.5
H6A C6 H6C 109.5
H6B C6 H6C 109.5
P3 C7 H7A 109.5
P3 C7 H7B 109.5
H7A C7 H7B 109.5
P3 C7 H7C 109.5
H7A C7 H7C 109.5
H7B C7 H7C 109.5
P3 C8 H8A 109.5
P3 C8 H8B 109.5
H8A C8 H8B 109.5
P3 C8 H8C 109.5
H8A C8 H8C 109.5
H8B C8 H8C 109.5
C10 C9 P3 109.68(11)
C10 C9 H9A 109.7
P3 C9 H9A 109.7
C10 C9 H9B 109.7
P3 C9 H9B 109.7
H9A C9 H9B 108.2
C9 C10 P4 109.10(11)
C9 C10 H10A 109.9
P4 C10 H10A 109.9
C9 C10 H10B 109.9
P4 C10 H10B 109.9
H10A C10 H10B 108.3
P4 C11 H11A 109.5
P4 C11 H11B 109.5
H11A C11 H11B 109.5
P4 C11 H11C 109.5
H11A C11 H11C 109.5
H11B C11 H11C 109.5
P4 C12 H12A 109.5
P4 C12 H12B 109.5
H12A C12 H12B 109.5
P4 C12 H12C 109.5
H12A C12 H12C 109.5
H12B C12 H12C 109.5
C18 C13 C14 114.96(13)
C18 C13 B1 121.75(12)
C14 C13 B1 123.26(13)
C15 C14 C13 123.11(14)
C15 C14 H14 118.4
C13 C14 H14 118.4
C16 C15 C14 120.12(14)
C16 C15 H15 119.9
C14 C15 H15 119.9
C15 C16 C17 118.68(14)
C15 C16 H16 120.7
C17 C16 H16 120.7
C18 C17 C16 120.29(14)
C18 C17 H17 119.9
C16 C17 H17 119.9
C17 C18 C13 122.76(14)
C17 C18 H18 118.6
C13 C18 H18 118.6
C24 C19 C20 114.87(13)
C24 C19 B1 124.44(12)
C20 C19 B1 120.68(12)
C21 C20 C19 122.67(14)
C21 C20 H20 118.7
C19 C20 H20 118.7
C22 C21 C20 120.64(14)
C22 C21 H21 119.7
C20 C21 H21 119.7
C23 C22 C21 118.40(14)
C23 C22 H22 120.8
C21 C22 H22 120.8
C22 C23 C24 120.54(14)
C22 C23 H23 119.7
C24 C23 H23 119.7
C23 C24 C19 122.86(14)
C23 C24 H24 118.6
C19 C24 H24 118.6
C26 C25 C30 114.85(13)
C26 C25 B1 119.21(12)
C30 C25 B1 125.87(13)
C27 C26 C25 122.97(14)
C27 C26 H26 118.5
C25 C26 H26 118.5
C26 C27 C28 120.32(15)
C26 C27 H27 119.8
C28 C27 H27 119.8
C29 C28 C27 118.62(14)
C29 C28 H28 120.7
C27 C28 H28 120.7
C28 C29 C30 120.21(14)
C28 C29 H29 119.9
C30 C29 H29 119.9
C29 C30 C25 123.04(14)
C29 C30 H30 118.5
C25 C30 H30 118.5
C32 C31 C36 115.08(13)
C32 C31 B1 124.99(12)
C36 C31 B1 119.91(12)
C33 C32 C31 122.63(13)
C33 C32 H32 118.7
C31 C32 H32 118.7
C34 C33 C32 120.27(13)
C34 C33 H33 119.9
C32 C33 H33 119.9
C33 C34 C35 118.95(14)
C33 C34 H34 120.5
C35 C34 H34 120.5
C36 C35 C34 120.19(14)
C36 C35 H35 119.9
C34 C35 H35 119.9
C35 C36 C31 122.88(13)
C35 C36 H36 118.6
C31 C36 H36 118.6

loop_
_geom_bond_atom_site_label_1
_geom_bond_atom_site_label_2
_geom_bond_distance
Ru1 n1 2.2728(13)
Ru1 P3 2.3135(5)
Ru1 P4 2.3203(5)
Ru1 P1 2.3263(5)
Ru1 P2 2.3291(6)
Ru1 H1R 1.603(13)
P1 C1 1.8265(16)
P1 C2 1.8359(15)
P1 C3 1.8680(15)
N1 n2 1.4632(18)
N1 H2N 0.907(14)
N1 H1N 0.884(13)
C1 H1A 0.9800
C1 H1B 0.9800
C1 H1C 0.9800
B1 C13 1.653(2)
B1 C31 1.657(2)
B1 C25 1.664(2)
B1 C19 1.664(2)
P2 C6 1.8323(17)
P2 C4 1.8457(16)
P2 C5 1.8469(16)
N2 H3N 0.9309
N2 H4N 0.854(14)
C2 H2A 0.9800
C2 H2B 0.9800
C2 H2C 0.9800
P3 C8 1.8170(19)
P3 C7 1.8477(17)
P3 C9 1.8535(16)
C3 C4 1.543(2)
C3 H3A 0.9900
C3 H3B 0.9900
P4 C12 1.8312(17)
P4 C11 1.8384(16)
P4 C10 1.8561(16)
C4 H4A 0.9900
C4 H4B 0.9900
C5 H5A 0.9800
C5 H5B 0.9800
C5 H5C 0.9800
C6 H6A 0.9800
C6 H6B 0.9800
C6 H6C 0.9800
C7 H7A 0.9800
C7 H7B 0.9800
C7 H7C 0.9800
C8 H8A 0.9800
C8 H8B 0.9800
C8 H8C 0.9800
C9 C10 1.524(2)
C9 H9A 0.9900
C9 H9B 0.9900
C10 H10A 0.9900
C10 H10B 0.9900
C11 H11A 0.9800
C11 H11B 0.9800
C11 H11C 0.9800
C12 H12A 0.9800
C12 H12B 0.9800
C12 H12C 0.9800
C13 C18 1.412(2)
C13 C14 1.414(2)
C14 C15 1.399(2)
C14 H14 0.9500
C15 C16 1.388(2)
C15 H15 0.9500
C16 C17 1.407(2)
C16 H16 0.9500
C17 C18 1.393(2)
C17 H17 0.9500
C18 H18 0.9500
C19 C24 1.415(2)
C19 C20 1.417(2)
C20 C21 1.406(2)
C20 H20 0.9500
C21 C22 1.398(2)
C21 H21 0.9500
C22 C23 1.394(2)
C22 H22 0.9500
C23 C24 1.407(2)
C23 H23 0.9500
C24 H24 0.9500
C25 C26 1.411(2)
C25 C30 1.4126(19)
C26 C27 1.399(2)
C26 H26 0.9500
C27 C28 1.404(2)
C27 H27 0.9500
C28 C29 1.388(2)
C28 H28 0.9500
C29 C30 1.407(2)
C29 H29 0.9500
C30 H30 0.9500
C31 C32 1.4144(19)
C31 C36 1.419(2)
C32 C33 1.406(2)
C32 H32 0.9500
C33 C34 1.392(2)
C33 H33 0.9500
C34 C35 1.401(2)
C34 H34 0.9500
C35 C36 1.395(2)
C35 H35 0.9500
C36 H36 0.9500
